data_7134151
loop_
_publ_author_name
'Hu, Yiming'
'Wang, Fiona Yihan'
'Xie, Yi'
'Coleman, Benjamin D.'
'Stern, Charlotte L.'
'Mirkin, Chad A.'

_publ_section_title
;
 Manipulating metal--ligand binding in allosteric coordination complexes
 through ring strain
;
_journal_name_full 'Chemical Communications'
_journal_paper_doi 10.1039/D4CC06135G
_journal_year 2025
_chemical_formula_moiety 'C34 H40 N5 P Pt S, 2(B F4)'
_chemical_formula_sum 'C34 H40 B2 F8 N5 P Pt S'
_chemical_formula_weight 950.45
_space_group_crystal_system triclinic
_space_group_IT_number 2
_space_group_name_Hall '-P 1'
_space_group_name_H-M_alt 'P -1'
_atom_sites_solution_hydrogens geom
_atom_sites_solution_primary dual
_audit_creation_date 2023-08-30
_audit_creation_method
;
Olex2 1.5
(compiled 2023.03.06 svn.rbb2c1857 for OlexSys, GUI svn.r6748)
;
_audit_update_record
;
2023-09-18 deposited with the CCDC.	2025-01-01 downloaded from the CCDC.
;
_cell_angle_alpha 70.981(2)
_cell_angle_beta 72.466(2)
_cell_angle_gamma 67.598(2)
_cell_formula_units_Z 2
_cell_length_a 10.6014(2)
_cell_length_b 12.7257(3)
_cell_length_c 16.4959(3)
_cell_measurement_reflns_used 23920
_cell_measurement_temperature 125(30)
_cell_measurement_theta_max 34.0570
_cell_measurement_theta_min 1.9540
_cell_volume 1904.86(8)
_computing_cell_refinement 'CrysAlisPro 1.171.42.89a (Rigaku OD, 2023)'
_computing_data_collection 'CrysAlisPro 1.171.42.89a (Rigaku OD, 2023)'
_computing_data_reduction 'CrysAlisPro 1.171.42.89a (Rigaku OD, 2023)'
_computing_molecular_graphics 'Olex2 1.5 (Dolomanov et al., 2009)'
_computing_publication_material 'Olex2 1.5 (Dolomanov et al., 2009)'
_computing_structure_refinement 'SHELXL 2018/3 (Sheldrick, 2015)'
_computing_structure_solution 'SHELXT 2018/2 (Sheldrick, 2018)'
_diffrn_ambient_environment N~2~
_diffrn_ambient_temperature 125(30)
_diffrn_detector 'Hybrid Pixel Array Detector'
_diffrn_detector_area_resol_mean 10.0000
_diffrn_detector_type HyPix
_diffrn_measured_fraction_theta_full 0.999
_diffrn_measured_fraction_theta_max 0.865
_diffrn_measurement_details
;
List of Runs (angles in degrees, time in seconds):

  # Type    Start    End  Width  t~exp~   \w     \q     \k     \f   Frames
#--------------------------------------------------------------------------
  1  \w    -57.00 -15.00   0.50    1.40    --  -12.70 124.00  66.00   84
  2  \w     35.00  60.00   0.50    1.40    --  -12.70  57.00   0.00   50
  3  \w    -28.00  10.00   0.50    1.40    --  -12.70  57.00   0.00   76
  4  \w    -68.00 -26.00   0.50    1.40    --  -12.70 147.00-128.00   84
  5  \w     -1.00  86.00   0.50    1.40    --   13.95  57.00-150.00  174
  6  \w     -1.00  85.00   0.50    1.40    --   13.95  57.00 -30.00  172
  7  \w    -57.00  29.00   0.50    1.40    --   13.95 -57.00  60.00  172
  8  \w     12.00  37.00   0.50    1.40    --   13.95-124.00 -13.00   50
  9  \w     54.00  86.00   0.50    1.40    --   13.95-178.00-120.00   64
 10  \w     39.00  65.00   0.50    1.40    --   13.95-147.00-177.00   52
 11  \w     21.00  46.00   0.50    1.40    --   13.95 -99.00-150.00   50
 12  \w     -9.00  17.00   0.50    1.40    --   13.95 -99.00-150.00   52
 13  \w    -24.00   1.00   0.50    1.40    --  -12.70 -99.00   0.00   50
 14  \w    -24.00  14.00   0.50    1.40    --  -12.70 -99.00 150.00   76
;
_diffrn_measurement_device 'four-circle diffractometer'
_diffrn_measurement_device_type 'XtaLAB Synergy, Single source at offset/far, HyPix'
_diffrn_measurement_method '\w scans'
_diffrn_orient_matrix_type 'CrysAlisPro convention (1999,Acta A55,543-557)'
_diffrn_orient_matrix_UB_11 -0.0060404000
_diffrn_orient_matrix_UB_12 0.0096771000
_diffrn_orient_matrix_UB_13 0.0411839000
_diffrn_orient_matrix_UB_21 -0.0062729000
_diffrn_orient_matrix_UB_22 -0.0565853000
_diffrn_orient_matrix_UB_23 0.0210378000
_diffrn_orient_matrix_UB_31 0.0733849000
_diffrn_orient_matrix_UB_32 -0.0236648000
_diffrn_orient_matrix_UB_33 -0.0042866000
_diffrn_radiation_monochromator mirror
_diffrn_radiation_probe x-ray
_diffrn_radiation_type 'Mo K\a'
_diffrn_radiation_wavelength 0.71073
_diffrn_reflns_av_R_equivalents 0.1561
_diffrn_reflns_av_unetI/netI 0.1092
_diffrn_reflns_Laue_measured_fraction_full 0.999
_diffrn_reflns_Laue_measured_fraction_max 0.865
_diffrn_reflns_limit_h_max 15
_diffrn_reflns_limit_h_min -16
_diffrn_reflns_limit_k_max 19
_diffrn_reflns_limit_k_min -19
_diffrn_reflns_limit_l_max 25
_diffrn_reflns_limit_l_min -24
_diffrn_reflns_number 39457
_diffrn_reflns_point_group_measured_fraction_full 0.999
_diffrn_reflns_point_group_measured_fraction_max 0.865
_diffrn_reflns_theta_full 25.242
_diffrn_reflns_theta_max 33.847
_diffrn_reflns_theta_min 1.954
_diffrn_source 'micro-focus sealed X-ray tube'
_diffrn_source_type 'PhotonJet (Mo) X-ray Source'
_exptl_absorpt_coefficient_mu 3.851
_exptl_absorpt_correction_T_max 1.00000
_exptl_absorpt_correction_T_min 0.24796
_exptl_absorpt_correction_type multi-scan
_exptl_absorpt_process_details
;
CrysAlisPro 1.171.42.89a (Rigaku Oxford Diffraction, 2023)
Empirical absorption correction using spherical harmonics,
implemented in SCALE3 ABSPACK scaling algorithm.
;
_exptl_crystal_colour 'clear pale colourless'
_exptl_crystal_density_diffrn 1.657
_exptl_crystal_description irregular
_exptl_crystal_F_000 940
_exptl_crystal_size_max 0.1
_exptl_crystal_size_mid 0.1
_exptl_crystal_size_min 0.1
_refine_diff_density_max 5.891
_refine_diff_density_min -7.467
_refine_diff_density_rms 0.356
_refine_ls_extinction_method none
_refine_ls_goodness_of_fit_ref 1.047
_refine_ls_hydrogen_treatment constr
_refine_ls_matrix_type full
_refine_ls_number_parameters 472
_refine_ls_number_reflns 13292
_refine_ls_number_restraints 0
_refine_ls_restrained_S_all 1.047
_refine_ls_R_factor_all 0.0855
_refine_ls_R_factor_gt 0.0767
_refine_ls_shift/su_max 0.017
_refine_ls_shift/su_mean 0.001
_refine_ls_structure_factor_coef Fsqd
_refine_ls_weighting_details 'w=1/[\s^2^(Fo^2^)+(0.1434P)^2^] where P=(Fo^2^+2Fc^2^)/3'
_refine_ls_weighting_scheme calc
_refine_ls_wR_factor_gt 0.1984
_refine_ls_wR_factor_ref 0.2087
_reflns_Friedel_coverage 0.000
_reflns_number_gt 11341
_reflns_number_total 13292
_reflns_threshold_expression 'I > 2\s(I)'
_cod_data_source_file d4cc06135g2.cif
_cod_data_source_block fw-3-19-1_auto
_cod_database_code 7134151
_shelx_shelxl_version_number 2018/3
_chemical_oxdiff_formula 'C N F B Pt'
_shelx_space_group_comment
;
The symmetry employed for this shelxl refinement is uniquely defined
by the following loop, which should always be used as a source of
symmetry information in preference to the above space-group names.
They are only intended as comments.
;
_olex2_refinement_description
;
1. Fixed Uiso
 At 1.2 times of:
  All C(H) groups, All C(H,H) groups
 At 1.5 times of:
  All C(H,H,H) groups
2. Rigid body (RIGU) restrains
 C29
 with sigma for 1-2 distances of 0.004 and sigma for 1-3 distances of 0.004
3.a Secondary CH2 refined with riding coordinates:
 C11(H11A,H11B), C30(H30A,H30B), C10(H10A,H10B), C9(H9A,H9B), C8(H8A,H8B),
 C7(H7A,H7B)
3.b Aromatic/amide H refined with riding coordinates:
 C32(H32), C14(H14), C15(H15), C31(H31), C28(H28), C27(H27), C19(H19),
 C12(H12), C16(H16), C17(H17), C23(H23), C22(H22), C5(H5), C1(H1), C21(H21),
 C20(H20), C2(H2), C4(H4), C3(H3)
3.c Idealised Me refined as rotating group:
 C34(H34A,H34B,H34C), C26(H26A,H26B,H26C), C25(H25A,H25B,H25C)
;
_olex2_submission_special_instructions 'No special instructions were received'
_oxdiff_exptl_absorpt_empirical_details
;
Empirical correction (ABSPACK) includes:
- Absorption correction using spherical harmonics
- Frame scaling
;
_oxdiff_exptl_absorpt_empirical_full_max 2.406
_oxdiff_exptl_absorpt_empirical_full_min 0.529

loop_
_space_group_symop_operation_xyz
'x, y, z'
'-x, -y, -z'

loop_
_atom_site_label
_atom_site_type_symbol
_atom_site_fract_x
_atom_site_fract_y
_atom_site_fract_z
_atom_site_U_iso_or_equiv
_atom_site_adp_type
_atom_site_occupancy
_atom_site_site_symmetry_order
_atom_site_calc_flag
_atom_site_refinement_flags_posn
_atom_site_refinement_flags_adp
_atom_site_refinement_flags_occupancy
_atom_site_disorder_assembly
_atom_site_disorder_group
Pt1 Pt 0.28906(2) 0.73986(2) 0.40986(2) 0.01657(8) Uani 1 1 d . . . . .
P1 P 0.36154(14) 0.66158(12) 0.28794(9) 0.0158(2) Uani 1 1 d . . . . .
S1 S 0.18175(17) 0.36013(17) -0.00637(11) 0.0322(3) Uani 1 1 d . . . . .
F2 F 0.3085(4) 0.2962(3) 0.3726(3) 0.0341(9) Uani 1 1 d . . . . .
F3 F 0.4029(5) 0.1026(4) 0.3750(3) 0.0424(10) Uani 1 1 d . . . . .
F4 F 0.2449(5) 0.2181(4) 0.2909(3) 0.0429(10) Uani 1 1 d . . . . .
N2 N 0.0513(5) 0.6659(4) 0.5230(3) 0.0200(8) Uani 1 1 d . . . . .
F5 F -0.2158(6) 0.7849(5) 0.2741(4) 0.0546(14) Uani 1 1 d . . . . .
F1 F 0.4602(5) 0.2394(4) 0.2538(3) 0.0490(13) Uani 1 1 d . . . . .
F8 F -0.0496(5) 0.7830(4) 0.3333(4) 0.0485(12) Uani 1 1 d . . . . .
N5 N 0.3908(5) 0.8586(4) 0.3376(4) 0.0208(9) Uani 1 1 d . . . . .
N3 N 0.0589(5) 0.8363(4) 0.5457(3) 0.0227(9) Uani 1 1 d . . . . .
N4 N 0.2335(5) 0.8773(4) 0.5517(3) 0.0208(9) Uani 1 1 d . . . . .
N1 N 0.2252(5) 0.5100(4) 0.5109(3) 0.0195(8) Uani 1 1 d . . . . .
C33 C 0.1862(6) 0.6282(4) 0.4837(4) 0.0168(9) Uani 1 1 d . . . . .
F6 F -0.1840(8) 0.9545(4) 0.2658(5) 0.075(2) Uani 1 1 d . . . . .
C32 C 0.1146(7) 0.4755(6) 0.5680(4) 0.0255(11) Uani 1 1 d . . . . .
H32 H 0.115247 0.397284 0.596314 0.031 Uiso 1 1 calc R U . . .
C14 C 0.6459(6) 0.6067(5) 0.2679(4) 0.0213(10) Uani 1 1 d . . . . .
H14 H 0.625103 0.687042 0.265625 0.026 Uiso 1 1 calc R U . . .
C11 C 0.2527(6) 0.5870(5) 0.2777(4) 0.0196(10) Uani 1 1 d . . . . .
H11A H 0.264886 0.511489 0.322076 0.024 Uiso 1 1 calc R U . . .
H11B H 0.153850 0.635131 0.290681 0.024 Uiso 1 1 calc R U . . .
C15 C 0.7829(6) 0.5325(6) 0.2635(4) 0.0263(11) Uani 1 1 d . . . . .
H15 H 0.855962 0.562892 0.255899 0.032 Uiso 1 1 calc R U . . .
F7 F -0.2707(7) 0.8518(7) 0.3949(5) 0.082(2) Uani 1 1 d . . . . .
C34 C 0.3662(6) 0.4294(5) 0.4935(4) 0.0240(11) Uani 1 1 d . . . . .
H34A H 0.427194 0.472588 0.450760 0.036 Uiso 1 1 calc R U . . .
H34B H 0.364733 0.368541 0.469908 0.036 Uiso 1 1 calc R U . . .
H34C H 0.401145 0.393119 0.548010 0.036 Uiso 1 1 calc R U . . .
C31 C 0.0062(7) 0.5726(6) 0.5762(4) 0.0253(11) Uani 1 1 d . . . . .
H31 H -0.083881 0.576468 0.611546 0.030 Uiso 1 1 calc R U . . .
C28 C 0.0111(7) 0.8975(5) 0.6115(4) 0.0267(11) Uani 1 1 d . . . . .
H28 H -0.080170 0.917683 0.646227 0.032 Uiso 1 1 calc R U . . .
C27 C 0.1229(7) 0.9216(5) 0.6152(4) 0.0258(11) Uani 1 1 d . . . . .
H27 H 0.125263 0.961596 0.654067 0.031 Uiso 1 1 calc R U . . .
C29 C 0.1930(6) 0.8256(4) 0.5110(4) 0.0177(10) Uani 1 1 d . . . . .
C13 C 0.5387(5) 0.5628(5) 0.2757(4) 0.0199(10) Uani 1 1 d . . . . .
C26 C 0.3759(7) 0.8817(6) 0.5395(5) 0.0283(12) Uani 1 1 d . . . . .
H26A H 0.370007 0.954571 0.550767 0.042 Uiso 1 1 calc R U . . .
H26B H 0.425586 0.878727 0.479233 0.042 Uiso 1 1 calc R U . . .
H26C H 0.426141 0.814724 0.580320 0.042 Uiso 1 1 calc R U . . .
C19 C 0.4583(7) 0.7776(6) 0.1159(4) 0.0258(12) Uani 1 1 d . . . . .
H19 H 0.540157 0.711717 0.114713 0.031 Uiso 1 1 calc R U . . .
C12 C 0.5700(6) 0.4447(5) 0.2807(4) 0.0232(10) Uani 1 1 d . . . . .
H12 H 0.497739 0.414225 0.286798 0.028 Uiso 1 1 calc R U . . .
C16 C 0.8131(6) 0.4128(6) 0.2702(4) 0.0281(12) Uani 1 1 d . . . . .
H16 H 0.905557 0.361008 0.270224 0.034 Uiso 1 1 calc R U . . .
C30 C -0.0230(6) 0.7898(5) 0.5172(4) 0.0243(11) Uani 1 1 d . . . . .
H30A H -0.116872 0.800502 0.555341 0.029 Uiso 1 1 calc R U . . .
H30B H -0.033565 0.831207 0.456219 0.029 Uiso 1 1 calc R U . . .
C24 C 0.4464(6) 0.9208(5) 0.2863(4) 0.0232(10) Uani 1 1 d . . . . .
C10 C 0.2848(6) 0.5632(5) 0.1868(4) 0.0237(11) Uani 1 1 d . . . . .
H10A H 0.276132 0.637919 0.141702 0.028 Uiso 1 1 calc R U . . .
H10B H 0.381972 0.511463 0.174565 0.028 Uiso 1 1 calc R U . . .
C18 C 0.3535(6) 0.7810(5) 0.1905(3) 0.0191(9) Uani 1 1 d . . . . .
C9 C 0.1862(6) 0.5055(5) 0.1809(4) 0.0223(10) Uani 1 1 d . . . . .
H9A H 0.184742 0.436933 0.231155 0.027 Uiso 1 1 calc R U . . .
H9B H 0.090632 0.561755 0.184858 0.027 Uiso 1 1 calc R U . . .
C17 C 0.7063(7) 0.3713(5) 0.2769(4) 0.0263(11) Uani 1 1 d . . . . .
H17 H 0.726822 0.291096 0.278850 0.032 Uiso 1 1 calc R U . . .
C23 C 0.2304(6) 0.8782(5) 0.1909(4) 0.0245(11) Uani 1 1 d . . . . .
H23 H 0.157487 0.880183 0.241420 0.029 Uiso 1 1 calc R U . . .
C22 C 0.2165(7) 0.9710(5) 0.1170(4) 0.0285(12) Uani 1 1 d . . . . .
H22 H 0.134342 1.036706 0.116995 0.034 Uiso 1 1 calc R U . . .
C8 C 0.2293(6) 0.4661(6) 0.0960(4) 0.0255(11) Uani 1 1 d . . . . .
H8A H 0.326163 0.412290 0.090366 0.031 Uiso 1 1 calc R U . . .
H8B H 0.225756 0.534879 0.045459 0.031 Uiso 1 1 calc R U . . .
C5 C 0.0831(8) 0.2366(6) -0.0639(5) 0.0325(14) Uani 1 1 d . . . . .
H5 H 0.157514 0.242381 -0.112918 0.039 Uiso 1 1 calc R U . . .
C1 C -0.0487(7) 0.2789(7) 0.0752(5) 0.0335(14) Uani 1 1 d . . . . .
H1 H -0.064489 0.313195 0.122106 0.040 Uiso 1 1 calc R U . . .
C21 C 0.3225(7) 0.9670(6) 0.0439(4) 0.0315(13) Uani 1 1 d . . . . .
H21 H 0.312794 1.030776 -0.006238 0.038 Uiso 1 1 calc R U . . .
C7 C 0.1308(6) 0.4035(6) 0.0955(4) 0.0250(11) Uani 1 1 d . . . . .
H7A H 0.033682 0.456684 0.102083 0.030 Uiso 1 1 calc R U . . .
H7B H 0.135758 0.333648 0.145209 0.030 Uiso 1 1 calc R U . . .
C25 C 0.5158(8) 0.9970(6) 0.2150(5) 0.0328(14) Uani 1 1 d . . . . .
H25A H 0.565999 0.958182 0.166829 0.049 Uiso 1 1 calc R U . . .
H25B H 0.581748 1.013177 0.236365 0.049 Uiso 1 1 calc R U . . .
H25C H 0.445991 1.070797 0.194136 0.049 Uiso 1 1 calc R U . . .
C20 C 0.4425(7) 0.8721(6) 0.0421(4) 0.0299(13) Uani 1 1 d . . . . .
H20 H 0.514239 0.870727 -0.009011 0.036 Uiso 1 1 calc R U . . .
C6 C 0.0634(7) 0.2875(6) 0.0038(5) 0.0286(12) Uani 1 1 d . . . . .
B2 B 0.3559(7) 0.2128(6) 0.3217(5) 0.0267(13) Uani 1 1 d . . . . .
B1 B -0.1807(8) 0.8439(6) 0.3161(5) 0.0298(14) Uani 1 1 d . . . . .
C2 C -0.1359(8) 0.2200(8) 0.0766(6) 0.0422(18) Uani 1 1 d . . . . .
H2 H -0.212086 0.214921 0.124432 0.051 Uiso 1 1 calc R U . . .
C4 C -0.0059(9) 0.1773(6) -0.0598(6) 0.0420(18) Uani 1 1 d . . . . .
H4 H 0.008597 0.142361 -0.106072 0.050 Uiso 1 1 calc R U . . .
C3 C -0.1141(10) 0.1688(7) 0.0100(6) 0.0446(19) Uani 1 1 d . . . . .
H3 H -0.173871 0.127687 0.012329 0.054 Uiso 1 1 calc R U . . .

loop_
_atom_site_aniso_label
_atom_site_aniso_U_11
_atom_site_aniso_U_22
_atom_site_aniso_U_33
_atom_site_aniso_U_23
_atom_site_aniso_U_13
_atom_site_aniso_U_12
Pt1 0.01869(12) 0.01721(12) 0.01603(12) -0.00354(7) -0.00147(7) -0.00994(8)
P1 0.0179(6) 0.0168(6) 0.0148(6) -0.0034(4) -0.0009(4) -0.0097(5)
S1 0.0281(7) 0.0501(10) 0.0287(8) -0.0210(7) 0.0011(6) -0.0188(7)
F2 0.036(2) 0.0262(18) 0.044(2) -0.0134(16) -0.0083(17) -0.0096(16)
F3 0.059(3) 0.0259(19) 0.044(3) -0.0042(18) -0.018(2) -0.0121(19)
F4 0.047(2) 0.045(2) 0.049(3) -0.010(2) -0.021(2) -0.019(2)
N2 0.021(2) 0.025(2) 0.017(2) -0.0045(16) 0.0000(16) -0.0125(17)
F5 0.077(4) 0.043(3) 0.067(4) -0.013(2) -0.036(3) -0.027(3)
F1 0.048(3) 0.045(3) 0.056(3) -0.024(2) 0.021(2) -0.032(2)
F8 0.029(2) 0.048(3) 0.069(4) -0.021(2) -0.013(2) -0.005(2)
N5 0.021(2) 0.0141(19) 0.030(3) -0.0078(17) -0.0012(18) -0.0094(16)
N3 0.025(2) 0.024(2) 0.022(2) -0.0085(18) 0.0005(17) -0.0125(18)
N4 0.024(2) 0.019(2) 0.022(2) -0.0035(16) -0.0046(17) -0.0104(17)
N1 0.025(2) 0.018(2) 0.019(2) -0.0025(16) -0.0036(16) -0.0124(17)
C33 0.018(2) 0.0092(19) 0.021(2) 0.0004(16) -0.0033(18) -0.0060(17)
F6 0.128(6) 0.035(3) 0.095(5) 0.016(3) -0.080(5) -0.043(3)
C32 0.033(3) 0.032(3) 0.018(3) -0.001(2) -0.004(2) -0.021(2)
C14 0.019(2) 0.027(3) 0.020(3) -0.008(2) -0.0012(18) -0.010(2)
C11 0.017(2) 0.027(3) 0.019(2) -0.0060(19) -0.0020(18) -0.012(2)
C15 0.019(2) 0.039(3) 0.021(3) -0.005(2) -0.0018(19) -0.013(2)
F7 0.053(3) 0.115(6) 0.070(4) -0.046(4) 0.016(3) -0.018(4)
C34 0.034(3) 0.021(2) 0.018(3) -0.0026(19) -0.006(2) -0.011(2)
C31 0.030(3) 0.031(3) 0.018(3) -0.003(2) 0.001(2) -0.020(2)
C28 0.030(3) 0.020(2) 0.026(3) -0.007(2) -0.001(2) -0.007(2)
C27 0.035(3) 0.025(3) 0.019(3) -0.011(2) -0.001(2) -0.010(2)
C29 0.024(2) 0.0095(19) 0.024(3) -0.0118(17) -0.0009(19) -0.0056(17)
C13 0.016(2) 0.025(2) 0.021(3) -0.0065(19) 0.0001(18) -0.0100(19)
C26 0.036(3) 0.027(3) 0.029(3) -0.003(2) -0.011(2) -0.018(2)
C19 0.028(3) 0.026(3) 0.023(3) -0.001(2) -0.004(2) -0.014(2)
C12 0.024(3) 0.025(3) 0.022(3) -0.005(2) -0.003(2) -0.010(2)
C16 0.022(3) 0.033(3) 0.023(3) -0.006(2) 0.000(2) -0.006(2)
C30 0.022(2) 0.025(3) 0.027(3) -0.005(2) -0.006(2) -0.008(2)
C24 0.023(3) 0.025(3) 0.023(3) -0.009(2) 0.001(2) -0.011(2)
C10 0.026(3) 0.029(3) 0.023(3) -0.009(2) -0.001(2) -0.017(2)
C18 0.027(3) 0.021(2) 0.014(2) -0.0034(17) -0.0035(18) -0.014(2)
C9 0.023(2) 0.024(2) 0.027(3) -0.010(2) -0.001(2) -0.014(2)
C17 0.032(3) 0.023(3) 0.020(3) -0.008(2) 0.001(2) -0.008(2)
C23 0.023(3) 0.020(2) 0.026(3) -0.004(2) -0.005(2) -0.002(2)
C22 0.030(3) 0.023(3) 0.031(3) -0.002(2) -0.013(2) -0.006(2)
C8 0.024(3) 0.034(3) 0.025(3) -0.012(2) -0.002(2) -0.014(2)
C5 0.040(4) 0.024(3) 0.039(4) -0.011(3) -0.014(3) -0.008(3)
C1 0.029(3) 0.041(4) 0.042(4) -0.019(3) -0.006(3) -0.016(3)
C21 0.040(3) 0.032(3) 0.024(3) 0.004(2) -0.010(3) -0.019(3)
C7 0.022(2) 0.037(3) 0.024(3) -0.012(2) -0.002(2) -0.015(2)
C25 0.041(4) 0.033(3) 0.027(3) -0.005(2) 0.005(3) -0.026(3)
C20 0.036(3) 0.035(3) 0.019(3) 0.002(2) -0.003(2) -0.019(3)
C6 0.033(3) 0.028(3) 0.032(3) -0.012(2) -0.010(2) -0.011(2)
B2 0.028(3) 0.027(3) 0.029(3) -0.008(3) -0.006(3) -0.012(3)
B1 0.032(3) 0.025(3) 0.034(4) -0.007(3) -0.012(3) -0.008(3)
C2 0.039(4) 0.054(5) 0.047(5) -0.012(4) -0.008(3) -0.029(4)
C4 0.067(5) 0.030(3) 0.042(4) -0.009(3) -0.031(4) -0.014(3)
C3 0.057(5) 0.043(4) 0.052(5) -0.010(3) -0.020(4) -0.029(4)

loop_
_atom_type_symbol
_atom_type_description
_atom_type_scat_dispersion_real
_atom_type_scat_dispersion_imag
_atom_type_scat_source
C C 0.0033 0.0016 'International Tables Vol C Tables 4.2.6.8 and 6.1.1.4'
H H 0.0000 0.0000 'International Tables Vol C Tables 4.2.6.8 and 6.1.1.4'
B B 0.0013 0.0007 'International Tables Vol C Tables 4.2.6.8 and 6.1.1.4'
F F 0.0171 0.0103 'International Tables Vol C Tables 4.2.6.8 and 6.1.1.4'
N N 0.0061 0.0033 'International Tables Vol C Tables 4.2.6.8 and 6.1.1.4'
P P 0.1023 0.0942 'International Tables Vol C Tables 4.2.6.8 and 6.1.1.4'
Pt Pt -1.7033 8.3905 'International Tables Vol C Tables 4.2.6.8 and 6.1.1.4'
S S 0.1246 0.1234 'International Tables Vol C Tables 4.2.6.8 and 6.1.1.4'

loop_
_geom_angle_atom_site_label_1
_geom_angle_atom_site_label_2
_geom_angle_atom_site_label_3
_geom_angle
_geom_angle_site_symmetry_1
_geom_angle_site_symmetry_3
_geom_angle_publ_flag
N5 Pt1 P1 87.31(15) . . ?
N5 Pt1 C29 93.7(2) . . ?
C33 Pt1 P1 94.91(17) . . ?
C33 Pt1 N5 177.71(18) . . ?
C33 Pt1 C29 84.0(2) . . ?
C29 Pt1 P1 170.24(16) . . ?
C11 P1 Pt1 116.57(19) . . ?
C13 P1 Pt1 114.12(19) . . ?
C13 P1 C11 106.9(3) . . ?
C13 P1 C18 107.0(3) . . ?
C18 P1 Pt1 108.42(18) . . ?
C18 P1 C11 102.8(3) . . ?
C6 S1 C7 103.9(3) . . ?
C33 N2 C31 110.7(5) . . ?
C33 N2 C30 121.4(4) . . ?
C31 N2 C30 127.3(5) . . ?
C24 N5 Pt1 169.6(5) . . ?
C28 N3 C30 126.3(5) . . ?
C29 N3 C28 110.1(5) . . ?
C29 N3 C30 123.6(5) . . ?
C27 N4 C26 122.9(5) . . ?
C29 N4 C27 109.6(5) . . ?
C29 N4 C26 127.3(5) . . ?
C33 N1 C32 109.8(5) . . ?
C33 N1 C34 126.3(5) . . ?
C32 N1 C34 123.4(5) . . ?
N2 C33 Pt1 121.4(4) . . ?
N2 C33 N1 105.5(4) . . ?
N1 C33 Pt1 133.0(4) . . ?
N1 C32 H32 126.2 . . ?
C31 C32 N1 107.5(5) . . ?
C31 C32 H32 126.2 . . ?
C15 C14 H14 120.0 . . ?
C15 C14 C13 120.0(5) . . ?
C13 C14 H14 120.0 . . ?
P1 C11 H11A 108.7 . . ?
P1 C11 H11B 108.7 . . ?
H11A C11 H11B 107.6 . . ?
C10 C11 P1 114.1(4) . . ?
C10 C11 H11A 108.7 . . ?
C10 C11 H11B 108.7 . . ?
C14 C15 H15 120.0 . . ?
C14 C15 C16 120.0(6) . . ?
C16 C15 H15 120.0 . . ?
N1 C34 H34A 109.5 . . ?
N1 C34 H34B 109.5 . . ?
N1 C34 H34C 109.5 . . ?
H34A C34 H34B 109.5 . . ?
H34A C34 H34C 109.5 . . ?
H34B C34 H34C 109.5 . . ?
N2 C31 H31 126.7 . . ?
C32 C31 N2 106.5(5) . . ?
C32 C31 H31 126.7 . . ?
N3 C28 H28 127.4 . . ?
C27 C28 N3 105.2(5) . . ?
C27 C28 H28 127.4 . . ?
N4 C27 H27 126.2 . . ?
C28 C27 N4 107.5(5) . . ?
C28 C27 H27 126.2 . . ?
N3 C29 Pt1 117.8(4) . . ?
N4 C29 Pt1 134.6(4) . . ?
N4 C29 N3 107.6(5) . . ?
C14 C13 P1 117.8(4) . . ?
C12 C13 P1 122.5(4) . . ?
C12 C13 C14 119.5(5) . . ?
N4 C26 H26A 109.5 . . ?
N4 C26 H26B 109.5 . . ?
N4 C26 H26C 109.5 . . ?
H26A C26 H26B 109.5 . . ?
H26A C26 H26C 109.5 . . ?
H26B C26 H26C 109.5 . . ?
C18 C19 H19 120.2 . . ?
C18 C19 C20 119.6(6) . . ?
C20 C19 H19 120.2 . . ?
C13 C12 H12 119.9 . . ?
C17 C12 C13 120.2(5) . . ?
C17 C12 H12 119.9 . . ?
C15 C16 H16 120.4 . . ?
C17 C16 C15 119.1(6) . . ?
C17 C16 H16 120.4 . . ?
N2 C30 N3 107.4(5) . . ?
N2 C30 H30A 110.2 . . ?
N2 C30 H30B 110.2 . . ?
N3 C30 H30A 110.2 . . ?
N3 C30 H30B 110.2 . . ?
H30A C30 H30B 108.5 . . ?
N5 C24 C25 175.1(7) . . ?
C11 C10 H10A 109.3 . . ?
C11 C10 H10B 109.3 . . ?
H10A C10 H10B 107.9 . . ?
C9 C10 C11 111.7(5) . . ?
C9 C10 H10A 109.3 . . ?
C9 C10 H10B 109.3 . . ?
C19 C18 P1 123.0(5) . . ?
C19 C18 C23 119.8(5) . . ?
C23 C18 P1 117.1(4) . . ?
C10 C9 H9A 109.2 . . ?
C10 C9 H9B 109.2 . . ?
H9A C9 H9B 107.9 . . ?
C8 C9 C10 112.1(5) . . ?
C8 C9 H9A 109.2 . . ?
C8 C9 H9B 109.2 . . ?
C12 C17 C16 121.1(6) . . ?
C12 C17 H17 119.5 . . ?
C16 C17 H17 119.5 . . ?
C18 C23 H23 120.1 . . ?
C22 C23 C18 119.7(6) . . ?
C22 C23 H23 120.1 . . ?
C23 C22 H22 120.2 . . ?
C21 C22 C23 119.7(6) . . ?
C21 C22 H22 120.2 . . ?
C9 C8 H8A 109.7 . . ?
C9 C8 H8B 109.7 . . ?
C9 C8 C7 109.9(5) . . ?
H8A C8 H8B 108.2 . . ?
C7 C8 H8A 109.7 . . ?
C7 C8 H8B 109.7 . . ?
C6 C5 H5 120.0 . . ?
C6 C5 C4 120.1(8) . . ?
C4 C5 H5 120.0 . . ?
C6 C1 H1 120.3 . . ?
C2 C1 H1 120.3 . . ?
C2 C1 C6 119.5(7) . . ?
C22 C21 H21 119.4 . . ?
C20 C21 C22 121.2(6) . . ?
C20 C21 H21 119.4 . . ?
S1 C7 H7A 109.9 . . ?
S1 C7 H7B 109.9 . . ?
C8 C7 S1 109.1(4) . . ?
C8 C7 H7A 109.9 . . ?
C8 C7 H7B 109.9 . . ?
H7A C7 H7B 108.3 . . ?
C24 C25 H25A 109.5 . . ?
C24 C25 H25B 109.5 . . ?
C24 C25 H25C 109.5 . . ?
H25A C25 H25B 109.5 . . ?
H25A C25 H25C 109.5 . . ?
H25B C25 H25C 109.5 . . ?
C19 C20 H20 120.0 . . ?
C21 C20 C19 119.9(6) . . ?
C21 C20 H20 120.0 . . ?
C5 C6 S1 117.1(6) . . ?
C5 C6 C1 118.8(6) . . ?
C1 C6 S1 124.2(5) . . ?
F3 B2 F2 108.4(6) . . ?
F3 B2 F4 108.9(5) . . ?
F4 B2 F2 108.7(6) . . ?
F1 B2 F2 108.0(5) . . ?
F1 B2 F3 111.7(6) . . ?
F1 B2 F4 111.1(6) . . ?
F8 B1 F5 109.7(6) . . ?
F8 B1 F6 109.4(6) . . ?
F6 B1 F5 110.9(6) . . ?
F7 B1 F5 110.2(7) . . ?
F7 B1 F8 107.2(7) . . ?
F7 B1 F6 109.3(7) . . ?
C1 C2 H2 119.4 . . ?
C3 C2 C1 121.2(8) . . ?
C3 C2 H2 119.4 . . ?
C5 C4 H4 119.6 . . ?
C3 C4 C5 120.8(7) . . ?
C3 C4 H4 119.6 . . ?
C2 C3 H3 120.1 . . ?
C4 C3 C2 119.7(7) . . ?
C4 C3 H3 120.1 . . ?

loop_
_geom_bond_atom_site_label_1
_geom_bond_atom_site_label_2
_geom_bond_distance
_geom_bond_site_symmetry_2
_geom_bond_publ_flag
Pt1 P1 2.3278(14) . ?
Pt1 N5 2.039(5) . ?
Pt1 C33 1.987(5) . ?
Pt1 C29 2.080(5) . ?
P1 C11 1.822(5) . ?
P1 C13 1.813(6) . ?
P1 C18 1.815(5) . ?
S1 C7 1.803(6) . ?
S1 C6 1.764(6) . ?
F2 B2 1.416(8) . ?
F3 B2 1.384(8) . ?
F4 B2 1.387(8) . ?
N2 C33 1.347(7) . ?
N2 C31 1.381(7) . ?
N2 C30 1.455(8) . ?
F5 B1 1.373(9) . ?
F1 B2 1.373(8) . ?
F8 B1 1.373(9) . ?
N5 C24 1.144(7) . ?
N3 C28 1.401(8) . ?
N3 C29 1.334(7) . ?
N3 C30 1.464(7) . ?
N4 C27 1.389(7) . ?
N4 C29 1.320(7) . ?
N4 C26 1.482(8) . ?
N1 C33 1.354(6) . ?
N1 C32 1.383(7) . ?
N1 C34 1.460(8) . ?
F6 B1 1.375(9) . ?
C32 H32 0.9500 . ?
C32 C31 1.341(9) . ?
C14 H14 0.9500 . ?
C14 C15 1.394(8) . ?
C14 C13 1.404(7) . ?
C11 H11A 0.9900 . ?
C11 H11B 0.9900 . ?
C11 C10 1.538(8) . ?
C15 H15 0.9500 . ?
C15 C16 1.406(9) . ?
F7 B1 1.369(10) . ?
C34 H34A 0.9800 . ?
C34 H34B 0.9800 . ?
C34 H34C 0.9800 . ?
C31 H31 0.9500 . ?
C28 H28 0.9500 . ?
C28 C27 1.355(9) . ?
C27 H27 0.9500 . ?
C13 C12 1.390(8) . ?
C26 H26A 0.9800 . ?
C26 H26B 0.9800 . ?
C26 H26C 0.9800 . ?
C19 H19 0.9500 . ?
C19 C18 1.387(8) . ?
C19 C20 1.404(8) . ?
C12 H12 0.9500 . ?
C12 C17 1.386(8) . ?
C16 H16 0.9500 . ?
C16 C17 1.384(9) . ?
C30 H30A 0.9900 . ?
C30 H30B 0.9900 . ?
C24 C25 1.465(8) . ?
C10 H10A 0.9900 . ?
C10 H10B 0.9900 . ?
C10 C9 1.527(7) . ?
C18 C23 1.416(8) . ?
C9 H9A 0.9900 . ?
C9 H9B 0.9900 . ?
C9 C8 1.524(8) . ?
C17 H17 0.9500 . ?
C23 H23 0.9500 . ?
C23 C22 1.393(8) . ?
C22 H22 0.9500 . ?
C22 C21 1.379(10) . ?
C8 H8A 0.9900 . ?
C8 H8B 0.9900 . ?
C8 C7 1.538(8) . ?
C5 H5 0.9500 . ?
C5 C6 1.392(9) . ?
C5 C4 1.392(10) . ?
C1 H1 0.9500 . ?
C1 C6 1.408(10) . ?
C1 C2 1.386(9) . ?
C21 H21 0.9500 . ?
C21 C20 1.382(10) . ?
C7 H7A 0.9900 . ?
C7 H7B 0.9900 . ?
C25 H25A 0.9800 . ?
C25 H25B 0.9800 . ?
C25 H25C 0.9800 . ?
C20 H20 0.9500 . ?
C2 H2 0.9500 . ?
C2 C3 1.372(12) . ?
C4 H4 0.9500 . ?
C4 C3 1.367(13) . ?
C3 H3 0.9500 . ?

loop_
_geom_torsion_atom_site_label_1
_geom_torsion_atom_site_label_2
_geom_torsion_atom_site_label_3
_geom_torsion_atom_site_label_4
_geom_torsion
_geom_torsion_site_symmetry_1
_geom_torsion_site_symmetry_2
_geom_torsion_site_symmetry_3
_geom_torsion_site_symmetry_4
_geom_torsion_publ_flag
Pt1 P1 C11 C10 166.2(4) . . . . ?
Pt1 P1 C13 C14 -59.0(5) . . . . ?
Pt1 P1 C13 C12 115.9(5) . . . . ?
Pt1 P1 C18 C19 136.1(5) . . . . ?
Pt1 P1 C18 C23 -47.3(5) . . . . ?
P1 C11 C10 C9 -177.5(4) . . . . ?
P1 C13 C12 C17 -175.6(5) . . . . ?
P1 C18 C23 C22 -178.1(5) . . . . ?
N3 C28 C27 N4 1.0(7) . . . . ?
N1 C32 C31 N2 0.6(7) . . . . ?
C33 N2 C31 C32 -1.3(7) . . . . ?
C33 N2 C30 N3 -53.4(7) . . . . ?
C33 N1 C32 C31 0.2(7) . . . . ?
C32 N1 C33 Pt1 175.0(5) . . . . ?
C32 N1 C33 N2 -1.0(6) . . . . ?
C14 C15 C16 C17 3.2(9) . . . . ?
C14 C13 C12 C17 -0.8(9) . . . . ?
C11 P1 C13 C14 170.6(4) . . . . ?
C11 P1 C13 C12 -14.6(6) . . . . ?
C11 P1 C18 C19 -99.8(5) . . . . ?
C11 P1 C18 C23 76.7(5) . . . . ?
C11 C10 C9 C8 -172.0(5) . . . . ?
C15 C14 C13 P1 176.3(4) . . . . ?
C15 C14 C13 C12 1.3(9) . . . . ?
C15 C16 C17 C12 -2.8(9) . . . . ?
C34 N1 C33 Pt1 2.7(9) . . . . ?
C34 N1 C33 N2 -173.2(5) . . . . ?
C34 N1 C32 C31 172.7(5) . . . . ?
C31 N2 C33 Pt1 -175.1(4) . . . . ?
C31 N2 C33 N1 1.4(7) . . . . ?
C31 N2 C30 N3 116.8(6) . . . . ?
C28 N3 C29 Pt1 -179.1(4) . . . . ?
C28 N3 C29 N4 0.0(7) . . . . ?
C28 N3 C30 N2 -125.8(6) . . . . ?
C27 N4 C29 Pt1 179.5(5) . . . . ?
C27 N4 C29 N3 0.6(6) . . . . ?
C29 N3 C28 C27 -0.7(7) . . . . ?
C29 N3 C30 N2 54.4(7) . . . . ?
C29 N4 C27 C28 -1.0(7) . . . . ?
C13 P1 C11 C10 -64.8(5) . . . . ?
C13 P1 C18 C19 12.6(6) . . . . ?
C13 P1 C18 C23 -170.9(4) . . . . ?
C13 C14 C15 C16 -2.4(9) . . . . ?
C13 C12 C17 C16 1.6(9) . . . . ?
C26 N4 C27 C28 -176.6(5) . . . . ?
C26 N4 C29 Pt1 -5.1(9) . . . . ?
C26 N4 C29 N3 176.0(5) . . . . ?
C19 C18 C23 C22 -1.4(9) . . . . ?
C30 N2 C33 Pt1 -3.5(8) . . . . ?
C30 N2 C33 N1 173.0(5) . . . . ?
C30 N2 C31 C32 -172.3(5) . . . . ?
C30 N3 C28 C27 179.5(6) . . . . ?
C30 N3 C29 Pt1 0.8(8) . . . . ?
C30 N3 C29 N4 179.9(5) . . . . ?
C10 C9 C8 C7 177.3(5) . . . . ?
C18 P1 C11 C10 47.8(5) . . . . ?
C18 P1 C13 C14 61.0(5) . . . . ?
C18 P1 C13 C12 -124.2(5) . . . . ?
C18 C19 C20 C21 -0.7(10) . . . . ?
C18 C23 C22 C21 0.4(10) . . . . ?
C9 C8 C7 S1 178.9(4) . . . . ?
C23 C22 C21 C20 0.5(10) . . . . ?
C22 C21 C20 C19 -0.3(10) . . . . ?
C5 C4 C3 C2 0.5(12) . . . . ?
C1 C2 C3 C4 -1.0(13) . . . . ?
C7 S1 C6 C5 -175.9(5) . . . . ?
C7 S1 C6 C1 4.5(7) . . . . ?
C20 C19 C18 P1 178.0(5) . . . . ?
C20 C19 C18 C23 1.6(9) . . . . ?
C6 S1 C7 C8 178.7(4) . . . . ?
C6 C5 C4 C3 0.4(11) . . . . ?
C6 C1 C2 C3 0.7(12) . . . . ?
C2 C1 C6 S1 179.8(6) . . . . ?
C2 C1 C6 C5 0.2(11) . . . . ?
C4 C5 C6 S1 179.6(6) . . . . ?
C4 C5 C6 C1 -0.8(10) . . . . ?
